data_1542441
loop_
_publ_author_name
'Tang, E.'
'Zhao, Yinjiao'
'Li, Wen'
'Wang, Weilin'
'Zhang, Meng'
'Dai, Xin'

_publ_section_title
;
 Catalytic Selenium-Promoted Intermolecular Friedel-Crafts Alkylation with
 Simple Alkenes.
;
_journal_issue 5
_journal_name_full 'Organic letters'
_journal_page_first 912
_journal_paper_doi 10.1021/acs.orglett.5b03579
_journal_volume 18
_journal_year 2016
_chemical_formula_sum 'C21 H26 O3 Se'
_chemical_formula_weight 405.38
_chemical_name_systematic
; 
 ? 
;
_space_group_IT_number 14
_symmetry_cell_setting monoclinic
_symmetry_space_group_name_Hall '-P 2ybc'
_symmetry_space_group_name_H-M 'P 1 21/c 1'
_atom_sites_solution_hydrogens geom
_atom_sites_solution_primary direct
_atom_sites_solution_secondary difmap
_audit_creation_method SHELXL-97
_cell_angle_alpha 90.00
_cell_angle_beta 100.8840(10)
_cell_angle_gamma 90.00
_cell_formula_units_Z 4
_cell_length_a 7.4940(8)
_cell_length_b 15.0837(17)
_cell_length_c 17.3328(19)
_cell_measurement_reflns_used 3014
_cell_measurement_temperature 293(2)
_cell_measurement_theta_max 23.10
_cell_measurement_theta_min 2.39
_cell_volume 1924.0(4)
_computing_cell_refinement 'Bruker SMART'
_computing_data_collection 'Bruker SMART'
_computing_data_reduction 'Bruker SAINT'
_computing_molecular_graphics 'Bruker SHELXTL'
_computing_publication_material 'Bruker SHELXTL'
_computing_structure_refinement 'SHELXL-97 (Sheldrick, 1997)'
_computing_structure_solution 'SHELXS-97 (Sheldrick, 1990)'
_diffrn_ambient_temperature 293(2)
_diffrn_measured_fraction_theta_full 0.999
_diffrn_measured_fraction_theta_max 0.999
_diffrn_measurement_device_type 'CCD area detector'
_diffrn_measurement_method 'phi and omega scans'
_diffrn_radiation_monochromator graphite
_diffrn_radiation_source 'fine-focus sealed tube'
_diffrn_radiation_type MoK\a
_diffrn_radiation_wavelength 0.71073
_diffrn_reflns_av_R_equivalents 0.0317
_diffrn_reflns_av_sigmaI/netI 0.0373
_diffrn_reflns_limit_h_max 8
_diffrn_reflns_limit_h_min -8
_diffrn_reflns_limit_k_max 18
_diffrn_reflns_limit_k_min -18
_diffrn_reflns_limit_l_max 20
_diffrn_reflns_limit_l_min -17
_diffrn_reflns_number 10788
_diffrn_reflns_theta_full 25.15
_diffrn_reflns_theta_max 25.15
_diffrn_reflns_theta_min 1.80
_exptl_absorpt_coefficient_mu 1.968
_exptl_absorpt_correction_T_max 0.6495
_exptl_absorpt_correction_T_min 0.5898
_exptl_crystal_colour colourless
_exptl_crystal_density_diffrn 1.399
_exptl_crystal_density_method 'not measured'
_exptl_crystal_description block
_exptl_crystal_F_000 840
_exptl_crystal_size_max 0.30
_exptl_crystal_size_mid 0.26
_exptl_crystal_size_min 0.24
_refine_diff_density_max 0.227
_refine_diff_density_min -0.388
_refine_diff_density_rms 0.048
_refine_ls_extinction_method none
_refine_ls_goodness_of_fit_ref 1.065
_refine_ls_hydrogen_treatment mixed
_refine_ls_matrix_type full
_refine_ls_number_parameters 229
_refine_ls_number_reflns 3432
_refine_ls_number_restraints 0
_refine_ls_restrained_S_all 1.065
_refine_ls_R_factor_all 0.0519
_refine_ls_R_factor_gt 0.0331
_refine_ls_shift/su_max 0.001
_refine_ls_shift/su_mean 0.000
_refine_ls_structure_factor_coef Fsqd
_refine_ls_weighting_details 'calc w=1/[\s^2^(Fo^2^)+(0.0433P)^2^+0.1165P] where P=(Fo^2^+2Fc^2^)/3'
_refine_ls_weighting_scheme calc
_refine_ls_wR_factor_gt 0.0788
_refine_ls_wR_factor_ref 0.0874
_reflns_number_gt 2589
_reflns_number_total 3432
_reflns_threshold_expression >2sigma(I)
_cod_data_source_file ol5b03579_si_002.cif
_cod_data_source_block 1
_cod_depositor_comments
;
The following automatic conversions were performed:

'_symmetry_cell_setting' value 'Monoclinic' changed to 'monoclinic'
according to
/usr/data/users/saulius/crontab/automatic-downloads/rss-feeds/ACS/lib/dictionaries/cif_core.dic
dictionary named 'cif_core.dic' version 2.4.2 from 2011-04-26.

Automatic conversion script
Id: cif_fix_values 4268 2015-11-12 08:31:59Z antanas 

 Adding full bibliography for 1542441--1542442.cif.
;
_cod_original_sg_symbol_H-M 'P2(1)/c  '
_cod_database_code 1542441

loop_
_symmetry_equiv_pos_as_xyz
'x, y, z'
'-x, y+1/2, -z+1/2'
'-x, -y, -z'
'x, -y-1/2, z-1/2'

loop_
_atom_site_label
_atom_site_type_symbol
_atom_site_fract_x
_atom_site_fract_y
_atom_site_fract_z
_atom_site_U_iso_or_equiv
_atom_site_adp_type
_atom_site_occupancy
_atom_site_symmetry_multiplicity
_atom_site_calc_flag
_atom_site_refinement_flags
O1 O 0.2601(3) 1.06227(10) 0.33774(10) 0.0485(5) Uani 1 1 d .
O2 O 0.1834(3) 0.88904(12) 0.56503(10) 0.0555(5) Uani 1 1 d .
O3 O 0.0331(2) 0.77217(10) 0.30631(10) 0.0459(5) Uani 1 1 d .
Se1 Se 0.50823(4) 0.851289(19) 0.245621(18) 0.05356(13) Uani 1 1 d .
C1 C 0.2166(3) 0.98580(15) 0.37311(14) 0.0349(6) Uani 1 1 d .
C2 C 0.2313(3) 0.97961(16) 0.45464(14) 0.0404(6) Uani 1 1 d .
H2 H 0.2769 1.0267 0.4871 0.048 Uiso 1 1 calc R
C3 C 0.1770(3) 0.90242(16) 0.48587(14) 0.0407(6) Uani 1 1 d .
C4 C 0.1100(3) 0.83220(16) 0.43770(15) 0.0404(6) Uani 1 1 d .
H4 H 0.0717 0.7807 0.4591 0.049 Uiso 1 1 calc R
C5 C 0.1005(3) 0.83913(14) 0.35757(14) 0.0348(6) Uani 1 1 d .
C6 C 0.1563(3) 0.91554(14) 0.32248(13) 0.0320(5) Uani 1 1 d .
C7 C 0.1438(3) 0.92452(15) 0.23426(13) 0.0341(6) Uani 1 1 d .
H7 H 0.2011 0.9812 0.2259 0.041 Uiso 1 1 calc R
C8 C -0.0532(4) 0.93097(18) 0.19087(15) 0.0467(6) Uani 1 1 d .
H8A H -0.1167 0.8770 0.1996 0.056 Uiso 1 1 calc R
H8B H -0.1121 0.9799 0.2124 0.056 Uiso 1 1 calc R
C9 C -0.0684(5) 0.94491(19) 0.10309(15) 0.0621(8) Uani 1 1 d .
H9A H -0.1954 0.9448 0.0778 0.075 Uiso 1 1 calc R
H9B H -0.0173 1.0021 0.0937 0.075 Uiso 1 1 calc R
C10 C 0.0313(5) 0.87257(19) 0.06829(16) 0.0606(9) Uani 1 1 d .
H10A H 0.0247 0.8840 0.0128 0.073 Uiso 1 1 calc R
H10B H -0.0274 0.8161 0.0734 0.073 Uiso 1 1 calc R
C11 C 0.2285(4) 0.86717(18) 0.10865(16) 0.0542(8) Uani 1 1 d .
H11A H 0.2901 0.9216 0.0993 0.065 Uiso 1 1 calc R
H11B H 0.2868 0.8186 0.0864 0.065 Uiso 1 1 calc R
C12 C 0.2466(3) 0.85306(15) 0.19678(14) 0.0377(6) Uani 1 1 d .
H12 H 0.1943 0.7952 0.2053 0.045 Uiso 1 1 calc R
C13 C 0.2394(4) 0.9618(2) 0.61661(15) 0.0591(8) Uani 1 1 d .
H13A H 0.3638 0.9761 0.6156 0.089 Uiso 1 1 calc R
H13B H 0.2280 0.9459 0.6691 0.089 Uiso 1 1 calc R
H13C H 0.1641 1.0123 0.5998 0.089 Uiso 1 1 calc R
C14 C 0.2864(5) 1.14134(16) 0.38359(18) 0.0640(9) Uani 1 1 d .
H14A H 0.1826 1.1512 0.4076 0.096 Uiso 1 1 calc R
H14B H 0.3010 1.1907 0.3504 0.096 Uiso 1 1 calc R
H14C H 0.3931 1.1354 0.4237 0.096 Uiso 1 1 calc R
C15 C -0.0005(4) 0.68810(16) 0.33729(16) 0.0506(7) Uani 1 1 d .
H15A H 0.1085 0.6668 0.3704 0.076 Uiso 1 1 calc R
H15B H -0.0377 0.6471 0.2950 0.076 Uiso 1 1 calc R
H15C H -0.0949 0.6934 0.3675 0.076 Uiso 1 1 calc R
C16 C 0.5109(3) 0.75614(16) 0.31935(16) 0.0437(6) Uani 1 1 d .
C17 C 0.5485(4) 0.77135(19) 0.39969(17) 0.0576(8) Uani 1 1 d .
H17 H 0.5690 0.8288 0.4187 0.069 Uiso 1 1 calc R
C18 C 0.5557(5) 0.7021(2) 0.45117(19) 0.0714(9) Uani 1 1 d .
H18 H 0.5820 0.7128 0.5050 0.086 Uiso 1 1 calc R
C19 C 0.5246(5) 0.6171(2) 0.4242(2) 0.0710(9) Uani 1 1 d .
H19 H 0.5297 0.5704 0.4596 0.085 Uiso 1 1 calc R
C20 C 0.4858(4) 0.60098(19) 0.3447(2) 0.0654(9) Uani 1 1 d .
H20 H 0.4631 0.5434 0.3262 0.079 Uiso 1 1 calc R
C21 C 0.4805(4) 0.67004(18) 0.29242(18) 0.0523(7) Uani 1 1 d .
H21 H 0.4564 0.6588 0.2387 0.063 Uiso 1 1 calc R

loop_
_atom_site_aniso_label
_atom_site_aniso_U_11
_atom_site_aniso_U_22
_atom_site_aniso_U_33
_atom_site_aniso_U_23
_atom_site_aniso_U_13
_atom_site_aniso_U_12
O1 0.0765(14) 0.0331(9) 0.0386(10) -0.0043(8) 0.0178(9) -0.0126(9)
O2 0.0808(15) 0.0587(11) 0.0272(10) 0.0049(9) 0.0109(10) 0.0046(10)
O3 0.0682(13) 0.0339(9) 0.0367(10) -0.0015(8) 0.0125(9) -0.0150(8)
Se1 0.04247(19) 0.0533(2) 0.0687(2) -0.00014(15) 0.02032(15) -0.00490(13)
C1 0.0376(14) 0.0343(13) 0.0338(14) 0.0010(11) 0.0091(11) -0.0002(11)
C2 0.0466(16) 0.0419(14) 0.0315(15) -0.0058(11) 0.0046(12) -0.0001(12)
C3 0.0439(16) 0.0494(16) 0.0294(14) 0.0023(12) 0.0085(12) 0.0092(12)
C4 0.0480(16) 0.0383(14) 0.0358(15) 0.0073(11) 0.0100(12) 0.0006(11)
C5 0.0407(14) 0.0326(13) 0.0314(14) 0.0004(11) 0.0079(11) 0.0001(10)
C6 0.0373(14) 0.0320(12) 0.0275(13) 0.0002(10) 0.0087(10) 0.0013(10)
C7 0.0434(15) 0.0288(12) 0.0307(14) 0.0003(10) 0.0083(11) -0.0031(11)
C8 0.0514(17) 0.0473(15) 0.0391(16) -0.0001(13) 0.0025(13) 0.0064(13)
C9 0.088(2) 0.0552(18) 0.0361(17) -0.0024(14) -0.0066(15) 0.0114(16)
C10 0.096(3) 0.0525(17) 0.0299(16) -0.0052(13) 0.0031(16) -0.0033(16)
C11 0.082(2) 0.0462(15) 0.0409(17) -0.0091(13) 0.0274(16) -0.0092(15)
C12 0.0452(15) 0.0350(13) 0.0350(14) -0.0021(11) 0.0129(12) -0.0050(11)
C13 0.066(2) 0.080(2) 0.0293(16) -0.0048(15) 0.0025(13) 0.0193(16)
C14 0.099(3) 0.0374(15) 0.061(2) -0.0123(14) 0.0292(18) -0.0124(16)
C15 0.0633(19) 0.0336(14) 0.0556(18) 0.0023(13) 0.0125(15) -0.0093(13)
C16 0.0333(14) 0.0448(15) 0.0525(17) -0.0083(13) 0.0065(12) 0.0038(11)
C17 0.062(2) 0.0470(16) 0.060(2) -0.0125(15) 0.0011(15) 0.0024(14)
C18 0.088(3) 0.069(2) 0.0502(19) -0.0027(17) -0.0062(17) 0.0043(19)
C19 0.067(2) 0.059(2) 0.081(3) 0.0170(19) -0.0035(19) 0.0065(16)
C20 0.061(2) 0.0407(17) 0.088(3) -0.0067(17) -0.0026(18) 0.0012(14)
C21 0.0495(17) 0.0496(17) 0.0550(19) -0.0136(14) 0.0030(14) 0.0012(13)

loop_
_atom_type_symbol
_atom_type_description
_atom_type_scat_dispersion_real
_atom_type_scat_dispersion_imag
_atom_type_scat_source
C C 0.0033 0.0016 'International Tables Vol C Tables 4.2.6.8 and 6.1.1.4'
H H 0.0000 0.0000 'International Tables Vol C Tables 4.2.6.8 and 6.1.1.4'
O O 0.0106 0.0060 'International Tables Vol C Tables 4.2.6.8 and 6.1.1.4'
Se Se -0.0929 2.2259 'International Tables Vol C Tables 4.2.6.8 and 6.1.1.4'

loop_
_geom_angle_atom_site_label_1
_geom_angle_atom_site_label_2
_geom_angle_atom_site_label_3
_geom_angle
C1 O1 C14 118.21(19)
C3 O2 C13 117.5(2)
C5 O3 C15 118.78(18)
C16 Se1 C12 100.34(10)
O1 C1 C6 115.6(2)
O1 C1 C2 121.8(2)
C6 C1 C2 122.6(2)
C3 C2 C1 118.7(2)
C3 C2 H2 120.6
C1 C2 H2 120.6
O2 C3 C2 123.9(2)
O2 C3 C4 115.4(2)
C2 C3 C4 120.7(2)
C5 C4 C3 119.5(2)
C5 C4 H4 120.2
C3 C4 H4 120.2
O3 C5 C4 122.4(2)
O3 C5 C6 115.2(2)
C4 C5 C6 122.3(2)
C1 C6 C5 116.0(2)
C1 C6 C7 121.1(2)
C5 C6 C7 122.8(2)
C6 C7 C8 111.76(19)
C6 C7 C12 114.96(19)
C8 C7 C12 110.5(2)
C6 C7 H7 106.3
C8 C7 H7 106.3
C12 C7 H7 106.3
C9 C8 C7 112.6(2)
C9 C8 H8A 109.1
C7 C8 H8A 109.1
C9 C8 H8B 109.1
C7 C8 H8B 109.1
H8A C8 H8B 107.8
C10 C9 C8 110.5(2)
C10 C9 H9A 109.5
C8 C9 H9A 109.5
C10 C9 H9B 109.5
C8 C9 H9B 109.5
H9A C9 H9B 108.1
C9 C10 C11 111.6(2)
C9 C10 H10A 109.3
C11 C10 H10A 109.3
C9 C10 H10B 109.3
C11 C10 H10B 109.3
H10A C10 H10B 108.0
C10 C11 C12 111.4(2)
C10 C11 H11A 109.3
C12 C11 H11A 109.3
C10 C11 H11B 109.3
C12 C11 H11B 109.3
H11A C11 H11B 108.0
C11 C12 C7 111.7(2)
C11 C12 Se1 108.87(17)
C7 C12 Se1 111.25(16)
C11 C12 H12 108.3
C7 C12 H12 108.3
Se1 C12 H12 108.3
O2 C13 H13A 109.5
O2 C13 H13B 109.5
H13A C13 H13B 109.5
O2 C13 H13C 109.5
H13A C13 H13C 109.5
H13B C13 H13C 109.5
O1 C14 H14A 109.5
O1 C14 H14B 109.5
H14A C14 H14B 109.5
O1 C14 H14C 109.5
H14A C14 H14C 109.5
H14B C14 H14C 109.5
O3 C15 H15A 109.5
O3 C15 H15B 109.5
H15A C15 H15B 109.5
O3 C15 H15C 109.5
H15A C15 H15C 109.5
H15B C15 H15C 109.5
C21 C16 C17 118.9(3)
C21 C16 Se1 119.8(2)
C17 C16 Se1 121.3(2)
C18 C17 C16 120.3(3)
C18 C17 H17 119.9
C16 C17 H17 119.9
C19 C18 C17 120.6(3)
C19 C18 H18 119.7
C17 C18 H18 119.7
C18 C19 C20 119.8(3)
C18 C19 H19 120.1
C20 C19 H19 120.1
C19 C20 C21 120.0(3)
C19 C20 H20 120.0
C21 C20 H20 120.0
C20 C21 C16 120.4(3)
C20 C21 H21 119.8
C16 C21 H21 119.8

loop_
_geom_bond_atom_site_label_1
_geom_bond_atom_site_label_2
_geom_bond_distance
O1 C1 1.374(3)
O1 C14 1.426(3)
O2 C3 1.379(3)
O2 C13 1.428(3)
O3 C5 1.377(3)
O3 C15 1.418(3)
Se1 C16 1.919(3)
Se1 C12 1.984(3)
C1 C6 1.396(3)
C1 C2 1.400(3)
C2 C3 1.378(3)
C2 H2 0.9300
C3 C4 1.383(3)
C4 C5 1.381(3)
C4 H4 0.9300
C5 C6 1.403(3)
C6 C7 1.520(3)
C7 C8 1.528(3)
C7 C12 1.538(3)
C7 H7 0.9800
C8 C9 1.519(4)
C8 H8A 0.9700
C8 H8B 0.9700
C9 C10 1.511(4)
C9 H9A 0.9700
C9 H9B 0.9700
C10 C11 1.513(4)
C10 H10A 0.9700
C10 H10B 0.9700
C11 C12 1.523(3)
C11 H11A 0.9700
C11 H11B 0.9700
C12 H12 0.9800
C13 H13A 0.9600
C13 H13B 0.9600
C13 H13C 0.9600
C14 H14A 0.9600
C14 H14B 0.9600
C14 H14C 0.9600
C15 H15A 0.9600
C15 H15B 0.9600
C15 H15C 0.9600
C16 C21 1.384(4)
C16 C17 1.387(4)
C17 C18 1.368(4)
C17 H17 0.9300
C18 C19 1.369(4)
C18 H18 0.9300
C19 C20 1.375(5)
C19 H19 0.9300
C20 C21 1.376(4)
C20 H20 0.9300
C21 H21 0.9300

loop_
_geom_torsion_atom_site_label_1
_geom_torsion_atom_site_label_2
_geom_torsion_atom_site_label_3
_geom_torsion_atom_site_label_4
_geom_torsion
C14 O1 C1 C6 167.4(2)
C14 O1 C1 C2 -12.3(3)
O1 C1 C2 C3 176.8(2)
C6 C1 C2 C3 -2.8(4)
C13 O2 C3 C2 4.0(4)
C13 O2 C3 C4 -175.7(2)
C1 C2 C3 O2 -179.3(2)
C1 C2 C3 C4 0.3(4)
O2 C3 C4 C5 -179.2(2)
C2 C3 C4 C5 1.1(4)
C15 O3 C5 C4 -10.4(3)
C15 O3 C5 C6 170.6(2)
C3 C4 C5 O3 -179.1(2)
C3 C4 C5 C6 -0.2(4)
O1 C1 C6 C5 -176.1(2)
C2 C1 C6 C5 3.6(3)
O1 C1 C6 C7 0.9(3)
C2 C1 C6 C7 -179.4(2)
O3 C5 C6 C1 177.0(2)
C4 C5 C6 C1 -2.1(4)
O3 C5 C6 C7 0.0(3)
C4 C5 C6 C7 -179.0(2)
C1 C6 C7 C8 -107.4(3)
C5 C6 C7 C8 69.4(3)
C1 C6 C7 C12 125.5(2)
C5 C6 C7 C12 -57.7(3)
C6 C7 C8 C9 176.9(2)
C12 C7 C8 C9 -53.7(3)
C7 C8 C9 C10 55.6(3)
C8 C9 C10 C11 -56.4(3)
C9 C10 C11 C12 56.6(3)
C10 C11 C12 C7 -54.7(3)
C10 C11 C12 Se1 -177.89(17)
C6 C7 C12 C11 -179.6(2)
C8 C7 C12 C11 52.8(3)
C6 C7 C12 Se1 -57.7(2)
C8 C7 C12 Se1 174.62(16)
C16 Se1 C12 C11 -138.97(17)
C16 Se1 C12 C7 97.57(16)
C12 Se1 C16 C21 68.9(2)
C12 Se1 C16 C17 -113.1(2)
C21 C16 C17 C18 0.1(4)
Se1 C16 C17 C18 -177.8(2)
C16 C17 C18 C19 -0.5(5)
C17 C18 C19 C20 0.0(5)
C18 C19 C20 C21 0.8(5)
C19 C20 C21 C16 -1.2(5)
C17 C16 C21 C20 0.7(4)
Se1 C16 C21 C20 178.6(2)
